data_4028027
loop_
_publ_author_name
'Yutaka Fujiwara'
'Ryota Ozawa'
'Daiki Onuma'
'Kengo Suzuki'
'Kenji Yoza'
'Kenji Kobayashi'

_publ_section_title
;
 Double Alkylene-Strapped Diphenylanthracene as a Photostable and Intense
 Solid-State Blue-Emitting Material
;
_journal_name_full 'Journal of Organic Chemistry'
_journal_page_first 2206
_journal_page_last 2212
_journal_paper_doi 10.1021/jo302621k
_journal_volume 78
_journal_year 2013
_chemical_formula_sum 'C50 H74 O4 Si4'
_chemical_formula_weight 851.45
_chemical_name_systematic
; 
 ? 
;
_space_group_IT_number 2
_symmetry_cell_setting triclinic
_symmetry_space_group_name_Hall '-P 1'
_symmetry_space_group_name_H-M 'P -1'
_atom_sites_solution_hydrogens geom
_atom_sites_solution_primary direct
_atom_sites_solution_secondary difmap
_audit_creation_method SHELXL-97
_cell_angle_alpha 78.252(5)
_cell_angle_beta 69.584(5)
_cell_angle_gamma 68.704(4)
_cell_formula_units_Z 2
_cell_length_a 13.017(5)
_cell_length_b 13.523(5)
_cell_length_c 16.174(6)
_cell_measurement_reflns_used 1519
_cell_measurement_temperature 93
_cell_measurement_theta_max 25.72
_cell_measurement_theta_min 2.52
_cell_volume 2476.4(16)
_computing_cell_refinement 'Bruker APEX2 (Bruker AXS, 2010)'
_computing_data_collection 'Bruker APEX2 (Bruker AXS, 2010)'
_computing_data_reduction 'Bruker SAINT (Bruker AXS, 2004)'
_computing_molecular_graphics 'Brukre SHELXTL (Bruker AXS,2008)'
_computing_publication_material 'Bruker XCIF (Bruker AXS, 2008)'
_computing_structure_refinement 'SHELXL-97 (Sheldrick, 1997)'
_computing_structure_solution 'SHELXS-97 (Sheldrick, 1997)'
_diffrn_ambient_temperature 93
_diffrn_detector_area_resol_mean 8.333
_diffrn_measured_fraction_theta_full 0.970
_diffrn_measured_fraction_theta_max 0.970
_diffrn_measurement_device_type 'Bruker APEXII CCD area detector'
_diffrn_measurement_method 'phi and omega scans'
_diffrn_radiation_monochromator 'Bruker Helios multilayer confocal mirror'
_diffrn_radiation_source 'Bruker TXS fine-focus rotating anode'
_diffrn_radiation_type MoK\a
_diffrn_radiation_wavelength 0.71073
_diffrn_reflns_av_R_equivalents 0.0910
_diffrn_reflns_av_sigmaI/netI 0.1894
_diffrn_reflns_limit_h_max 15
_diffrn_reflns_limit_h_min -15
_diffrn_reflns_limit_k_max 14
_diffrn_reflns_limit_k_min -16
_diffrn_reflns_limit_l_max 19
_diffrn_reflns_limit_l_min -16
_diffrn_reflns_number 11500
_diffrn_reflns_theta_full 25.02
_diffrn_reflns_theta_max 25.02
_diffrn_reflns_theta_min 1.35
_exptl_absorpt_coefficient_mu 0.161
_exptl_absorpt_correction_T_max 0.9968
_exptl_absorpt_correction_T_min 0.9778
_exptl_absorpt_correction_type empirical
_exptl_absorpt_process_details
;
SADABS Sheldrick 1996
;
_exptl_crystal_colour colorless
_exptl_crystal_density_diffrn 1.142
_exptl_crystal_description needle
_exptl_crystal_F_000 924
_exptl_crystal_size_max 0.14
_exptl_crystal_size_mid 0.03
_exptl_crystal_size_min 0.02
_refine_diff_density_max 0.385
_refine_diff_density_min -0.556
_refine_diff_density_rms 0.070
_refine_ls_extinction_method none
_refine_ls_goodness_of_fit_ref 0.840
_refine_ls_hydrogen_treatment constr
_refine_ls_matrix_type full
_refine_ls_number_parameters 587
_refine_ls_number_reflns 8477
_refine_ls_number_restraints 840
_refine_ls_restrained_S_all 0.819
_refine_ls_R_factor_all 0.1449
_refine_ls_R_factor_gt 0.0611
_refine_ls_shift/su_max 0.001
_refine_ls_shift/su_mean 0.000
_refine_ls_structure_factor_coef Fsqd
_refine_ls_weighting_details 'calc w=1/[\s^2^(Fo^2^)+(0.0461P)^2^+0.0000P] where P=(Fo^2^+2Fc^2^)/3'
_refine_ls_weighting_scheme calc
_refine_ls_wR_factor_gt 0.1195
_refine_ls_wR_factor_ref 0.1468
_reflns_number_gt 3960
_reflns_number_total 8477
_reflns_threshold_expression >2sigma(I)
_cod_data_source_file jo302621k_si_005.cif
_cod_data_source_block p-1
_cod_original_sg_symbol_H-M 'P -1 '
_cod_database_code 4028027

loop_
_symmetry_equiv_pos_as_xyz
'x, y, z'
'-x, -y, -z'

loop_
_atom_site_label
_atom_site_type_symbol
_atom_site_fract_x
_atom_site_fract_y
_atom_site_fract_z
_atom_site_U_iso_or_equiv
_atom_site_adp_type
_atom_site_occupancy
_atom_site_symmetry_multiplicity
_atom_site_calc_flag
_atom_site_refinement_flags
_atom_site_disorder_assembly
_atom_site_disorder_group
C4 C 0.8780(3) 0.6004(3) 0.2156(2) 0.0168(9) Uani 1 1 d U . .
C5 C 1.0836(3) 0.5852(3) 0.1739(2) 0.0131(9) Uani 1 1 d U . .
C6 C 0.9668(3) 0.5975(3) 0.3277(2) 0.0147(9) Uani 1 1 d U . .
C7 C 1.0759(3) 0.5845(3) 0.2624(2) 0.0158(9) Uani 1 1 d U . .
C8 C 0.9870(3) 0.5929(3) 0.1496(2) 0.0165(9) Uani 1 1 d U . .
C9 C 0.9986(3) 0.5919(3) 0.0579(2) 0.0171(9) Uani 1 1 d U . .
H9A H 0.9338 0.5968 0.0412 0.021 Uiso 1 1 calc R . .
C10 C 0.7774(3) 0.6003(3) 0.1923(2) 0.0155(9) Uani 1 1 d U . .
C11 C 0.7519(3) 0.6217(3) 0.4571(2) 0.0202(10) Uani 1 1 d U . .
H11A H 0.6792 0.6304 0.5014 0.024 Uiso 1 1 calc R . .
C12 C 1.1990(4) 0.5772(3) 0.0189(3) 0.0220(10) Uani 1 1 d U . .
H12A H 1.2704 0.5728 -0.0260 0.026 Uiso 1 1 calc R . .
C13 C 0.9545(3) 0.6000(3) 0.4187(2) 0.0181(9) Uani 1 1 d U . .
H13A H 1.0197 0.5931 0.4358 0.022 Uiso 1 1 calc R . .
C14 C 1.1796(3) 0.5679(3) 0.2886(2) 0.0157(9) Uani 1 1 d U . .
C15 C 1.1921(3) 0.5768(3) 0.1047(2) 0.0175(9) Uani 1 1 d U . .
H15A H 1.2589 0.5709 0.1193 0.021 Uiso 1 1 calc R . .
C16 C 1.1026(3) 0.5838(3) -0.0046(2) 0.0199(10) Uani 1 1 d U . .
H16A H 1.1100 0.5827 -0.0650 0.024 Uiso 1 1 calc R . .
C17 C 0.7172(3) 0.6842(3) 0.1467(2) 0.0192(9) Uani 1 1 d U . .
C18 C 0.5821(3) 0.5984(3) 0.1587(2) 0.0230(10) Uani 1 1 d U . .
H18A H 0.5145 0.5985 0.1484 0.028 Uiso 1 1 calc R . .
C19 C 0.8700(3) 0.6048(3) 0.3036(2) 0.0168(9) Uani 1 1 d U . .
C20 C 0.8487(3) 0.6124(3) 0.4811(2) 0.0207(10) Uani 1 1 d U . .
H20A H 0.8408 0.6148 0.5414 0.025 Uiso 1 1 calc R . .
C21 C 1.1972(3) 0.6481(3) 0.3188(2) 0.0183(9) Uani 1 1 d U A .
C22 C 0.7388(3) 0.5100(3) 0.2197(2) 0.0164(9) Uani 1 1 d U . .
C23 C 0.6419(3) 0.5110(3) 0.2028(2) 0.0202(10) Uani 1 1 d U . .
H23A H 0.6161 0.4505 0.2218 0.024 Uiso 1 1 calc R . .
C24 C 1.2657(3) 0.4673(3) 0.2849(2) 0.0191(9) Uani 1 1 d U . .
C25 C 0.6202(3) 0.6867(3) 0.1292(2) 0.0235(10) Uani 1 1 d U . .
H25A H 0.5804 0.7471 0.0977 0.028 Uiso 1 1 calc R . .
C26 C 1.3730(3) 0.5309(3) 0.3425(2) 0.0247(10) Uani 1 1 d U . .
H26A H 1.4387 0.5184 0.3610 0.030 Uiso 1 1 calc R . .
C27 C 0.7598(3) 0.6184(3) 0.3719(2) 0.0195(9) Uani 1 1 d U . .
H27A H 0.6930 0.6251 0.3570 0.023 Uiso 1 1 calc R . .
C28 C 1.2906(3) 0.6307(3) 0.3467(2) 0.0212(10) Uani 1 1 d U . .
H28A H 1.2987 0.6865 0.3688 0.025 Uiso 1 1 calc R . .
C29 C 0.9033(3) 0.2489(3) 0.3621(3) 0.0248(10) Uani 1 1 d U . .
H29A H 0.8898 0.1872 0.4040 0.030 Uiso 1 1 calc R . .
H29B H 0.9632 0.2206 0.3073 0.030 Uiso 1 1 calc R . .
C30 C 1.3606(3) 0.4497(3) 0.3116(2) 0.0227(10) Uani 1 1 d U . .
H30A H 1.4177 0.3814 0.3087 0.027 Uiso 1 1 calc R . .
C31 C 1.2240(4) 0.2214(3) 0.1992(3) 0.0254(10) Uani 1 1 d U . .
H31A H 1.2673 0.1520 0.1737 0.030 Uiso 1 1 calc R . .
H31B H 1.1754 0.2072 0.2600 0.030 Uiso 1 1 calc R . .
C32 C 1.4183(3) 0.3140(3) 0.0942(3) 0.0252(10) Uani 1 1 d U . .
H32A H 1.4596 0.2481 0.0632 0.030 Uiso 1 1 calc R . .
H32B H 1.3652 0.3630 0.0613 0.030 Uiso 1 1 calc R . .
C33 C 0.7215(4) 0.2423(3) 0.2881(2) 0.0251(10) Uani 1 1 d U . .
H33A H 0.7232 0.1758 0.3276 0.030 Uiso 1 1 calc R . .
H33B H 0.6402 0.2797 0.2889 0.030 Uiso 1 1 calc R . .
C34 C 0.6496(3) 0.3875(3) 0.4337(2) 0.0230(10) Uani 1 1 d U . .
H34A H 0.6825 0.4146 0.4677 0.028 Uiso 1 1 calc R . .
H34B H 0.5916 0.4491 0.4132 0.028 Uiso 1 1 calc R . .
C35 C 1.4238(4) 0.1840(3) 0.2699(3) 0.0308(11) Uani 1 1 d U . .
H35A H 1.4589 0.1157 0.2423 0.037 Uiso 1 1 calc R . .
H35B H 1.4876 0.2113 0.2631 0.037 Uiso 1 1 calc R . .
C36 C 0.6610(4) 0.8952(3) 0.2631(3) 0.0354(12) Uani 1 1 d U . .
H36A H 0.7164 0.8431 0.2927 0.042 Uiso 1 1 calc R . .
H36B H 0.6496 0.9669 0.2775 0.042 Uiso 1 1 calc R . .
C37 C 0.5884(4) 0.3097(3) 0.4957(3) 0.0353(12) Uani 1 1 d U . .
H37A H 0.5277 0.3465 0.5458 0.053 Uiso 1 1 calc R . .
H37B H 0.6447 0.2492 0.5177 0.053 Uiso 1 1 calc R . .
H37C H 0.5537 0.2838 0.4631 0.053 Uiso 1 1 calc R . .
C38 C 1.5081(4) 0.3662(3) 0.0889(3) 0.0398(13) Uani 1 1 d U . .
H38A H 1.5493 0.3811 0.0267 0.060 Uiso 1 1 calc R . .
H38B H 1.5635 0.3177 0.1191 0.060 Uiso 1 1 calc R . .
H38C H 1.4687 0.4329 0.1176 0.060 Uiso 1 1 calc R . .
C39 C 0.9507(4) 0.3095(3) 0.4025(3) 0.0312(11) Uani 1 1 d U . .
H39A H 1.0221 0.2615 0.4146 0.047 Uiso 1 1 calc R . .
H39B H 0.8933 0.3362 0.4580 0.047 Uiso 1 1 calc R . .
H39C H 0.9669 0.3696 0.3610 0.047 Uiso 1 1 calc R . .
C40 C 0.5445(4) 0.8730(4) 0.3029(3) 0.0473(14) Uani 1 1 d U . .
H40A H 0.5170 0.8786 0.3670 0.071 Uiso 1 1 calc R . .
H40B H 0.5547 0.8011 0.2914 0.071 Uiso 1 1 calc R . .
H40C H 0.4877 0.9252 0.2757 0.071 Uiso 1 1 calc R . .
C41 C 1.1448(4) 0.2894(3) 0.1446(3) 0.0376(12) Uani 1 1 d U . .
H41A H 1.0923 0.2525 0.1451 0.056 Uiso 1 1 calc R . .
H41B H 1.1914 0.3019 0.0835 0.056 Uiso 1 1 calc R . .
H41C H 1.0998 0.3578 0.1699 0.056 Uiso 1 1 calc R . .
C42 C 1.3677(4) 0.1605(4) 0.3694(3) 0.0454(14) Uani 1 1 d U . .
H42A H 1.4264 0.1094 0.3954 0.068 Uiso 1 1 calc R . .
H42B H 1.3063 0.1305 0.3777 0.068 Uiso 1 1 calc R . .
H42C H 1.3347 0.2268 0.3986 0.068 Uiso 1 1 calc R . .
C43 C 0.9469(4) 0.8852(4) 0.0130(3) 0.0607(17) Uani 1 1 d U . .
H43A H 1.0198 0.8986 0.0023 0.091 Uiso 1 1 calc R . .
H43B H 0.9075 0.9308 -0.0295 0.091 Uiso 1 1 calc R . .
H43C H 0.9630 0.8103 0.0059 0.091 Uiso 1 1 calc R . .
C44 C 0.7931(4) 0.2123(3) 0.1936(3) 0.0321(11) Uani 1 1 d U . .
H44A H 0.7610 0.1681 0.1753 0.048 Uiso 1 1 calc R . .
H44B H 0.8734 0.1724 0.1919 0.048 Uiso 1 1 calc R . .
H44C H 0.7908 0.2772 0.1531 0.048 Uiso 1 1 calc R . .
C46 C 0.6549(5) 0.9566(4) -0.0130(3) 0.0493(15) Uani 1 1 d U . .
H46A H 0.5983 1.0101 -0.0397 0.074 Uiso 1 1 calc R . .
H46B H 0.6493 0.8859 -0.0114 0.074 Uiso 1 1 calc R . .
H46C H 0.7329 0.9577 -0.0483 0.074 Uiso 1 1 calc R . .
C47 C 0.6300(5) 0.9822(4) 0.0821(3) 0.0565(16) Uani 1 1 d U . .
H47A H 0.5499 0.9836 0.1161 0.068 Uiso 1 1 calc R . .
H47B H 0.6341 1.0544 0.0794 0.068 Uiso 1 1 calc R . .
C50 C 0.8693(5) 0.9100(5) 0.1076(4) 0.083(2) Uani 1 1 d U . .
H50A H 0.8562 0.9853 0.1139 0.099 Uiso 1 1 calc R . .
H50B H 0.9122 0.8654 0.1492 0.099 Uiso 1 1 calc R . .
C4A C 1.1552(4) 0.8447(5) 0.1492(3) 0.030(2) Uani 0.564(4) 1 d PDU A 1
H4AA H 1.1152 0.8003 0.1394 0.037 Uiso 0.564(4) 1 calc PR A 1
H4AB H 1.1320 0.9151 0.1162 0.037 Uiso 0.564(4) 1 calc PR A 1
C5A C 0.9500(4) 0.9466(6) 0.3053(4) 0.031(2) Uani 0.564(4) 1 d PDU A 1
H5AA H 0.9459 1.0224 0.2961 0.038 Uiso 0.564(4) 1 calc PR A 1
H5AB H 0.9108 0.9365 0.2666 0.038 Uiso 0.564(4) 1 calc PR A 1
C6A C 1.1979(5) 0.9226(6) 0.2956(4) 0.037(2) Uani 0.564(4) 1 d PDU A 1
H6AA H 1.2780 0.8727 0.2806 0.045 Uiso 0.564(4) 1 calc PR A 1
H6AB H 1.1987 0.9893 0.2568 0.045 Uiso 0.564(4) 1 calc PR A 1
C7A C 1.2844(7) 0.7931(12) 0.1110(6) 0.038(3) Uani 0.564(4) 1 d PDU A 1
H7AA H 1.3031 0.7850 0.0480 0.058 Uiso 0.564(4) 1 calc PR A 1
H7AB H 1.3086 0.7228 0.1426 0.058 Uiso 0.564(4) 1 calc PR A 1
H7AC H 1.3251 0.8380 0.1176 0.058 Uiso 0.564(4) 1 calc PR A 1
C8A C 0.8839(5) 0.9231(6) 0.4010(5) 0.049(3) Uani 0.564(4) 1 d PDU A 1
H8AA H 0.8039 0.9709 0.4138 0.073 Uiso 0.564(4) 1 calc PR A 1
H8AB H 0.9206 0.9344 0.4403 0.073 Uiso 0.564(4) 1 calc PR A 1
H8AC H 0.8845 0.8490 0.4106 0.073 Uiso 0.564(4) 1 calc PR A 1
C9A C 1.1621(8) 0.9472(7) 0.3906(4) 0.039(3) Uani 0.564(4) 1 d PDU A 1
H9AA H 1.2159 0.9779 0.3975 0.059 Uiso 0.564(4) 1 calc PR A 1
H9AB H 1.1634 0.8814 0.4298 0.059 Uiso 0.564(4) 1 calc PR A 1
H9AC H 1.0837 0.9983 0.4060 0.059 Uiso 0.564(4) 1 calc PR A 1
C4B C 1.2782(5) 0.8577(6) 0.2127(4) 0.028(2) Uani 0.436(4) 1 d PDU A 2
H4BA H 1.2805 0.9315 0.1948 0.034 Uiso 0.436(4) 1 calc PR A 2
H4BB H 1.3436 0.8176 0.2367 0.034 Uiso 0.436(4) 1 calc PR A 2
C5B C 1.0132(5) 0.9536(6) 0.2683(4) 0.027(2) Uani 0.436(4) 1 d PDU A 2
H5BA H 1.0119 1.0277 0.2661 0.033 Uiso 0.436(4) 1 calc PR A 2
H5BB H 1.0230 0.9403 0.2076 0.033 Uiso 0.436(4) 1 calc PR A 2
C6B C 1.1415(7) 0.8966(6) 0.4076(4) 0.028(3) Uani 0.436(4) 1 d PDU A 2
H6BA H 1.0638 0.9058 0.4511 0.034 Uiso 0.436(4) 1 calc PR A 2
H6BB H 1.1972 0.8363 0.4316 0.034 Uiso 0.436(4) 1 calc PR A 2
C7B C 1.2957(10) 0.8075(14) 0.1308(6) 0.029(4) Uani 0.436(4) 1 d PDU A 2
H7BA H 1.3698 0.8088 0.0872 0.044 Uiso 0.436(4) 1 calc PR A 2
H7BB H 1.2328 0.8477 0.1051 0.044 Uiso 0.436(4) 1 calc PR A 2
H7BC H 1.2959 0.7336 0.1472 0.044 Uiso 0.436(4) 1 calc PR A 2
C8B C 0.8975(5) 0.9437(10) 0.3283(8) 0.040(3) Uani 0.436(4) 1 d PDU A 2
H8BA H 0.8354 0.9955 0.3062 0.060 Uiso 0.436(4) 1 calc PR A 2
H8BB H 0.8861 0.9578 0.3885 0.060 Uiso 0.436(4) 1 calc PR A 2
H8BC H 0.8963 0.8715 0.3291 0.060 Uiso 0.436(4) 1 calc PR A 2
C9B C 1.1726(10) 0.9970(8) 0.3989(6) 0.032(3) Uani 0.436(4) 1 d PDU A 2
H9BA H 1.1710 1.0097 0.4569 0.049 Uiso 0.436(4) 1 calc PR A 2
H9BB H 1.1166 1.0578 0.3769 0.049 Uiso 0.436(4) 1 calc PR A 2
H9BC H 1.2503 0.9882 0.3572 0.049 Uiso 0.436(4) 1 calc PR A 2
O1 O 1.1116(2) 0.74563(19) 0.32394(17) 0.0226(7) Uani 1 1 d U . .
O2 O 1.2451(2) 0.38767(19) 0.25845(17) 0.0218(7) Uani 1 1 d U . .
O3 O 0.7594(2) 0.76963(19) 0.11344(16) 0.0230(7) Uani 1 1 d U . .
O4 O 0.8031(2) 0.42371(19) 0.26039(16) 0.0199(7) Uani 1 1 d U . .
Si1 Si 1.32962(10) 0.27906(9) 0.20671(7) 0.0225(3) Uani 1 1 d U . .
Si2 Si 0.76785(10) 0.32738(9) 0.33481(7) 0.0203(3) Uani 1 1 d U . .
Si3 Si 0.72733(11) 0.88925(9) 0.14235(8) 0.0291(3) Uani 1 1 d U . .
Si4A Si 1.1047(2) 0.86350(19) 0.26977(16) 0.0230(7) Uani 0.564(4) 1 d PDU A 1
Si4B Si 1.1409(3) 0.8613(2) 0.3024(2) 0.0223(9) Uani 0.436(4) 1 d PDU A 2

loop_
_atom_site_aniso_label
_atom_site_aniso_U_11
_atom_site_aniso_U_22
_atom_site_aniso_U_33
_atom_site_aniso_U_23
_atom_site_aniso_U_13
_atom_site_aniso_U_12
C4 0.022(2) 0.0104(19) 0.0114(19) -0.0014(15) 0.0011(17) -0.0027(17)
C5 0.015(2) 0.0068(18) 0.0121(19) -0.0039(15) -0.0004(16) 0.0003(15)
C6 0.019(2) 0.0109(19) 0.0094(19) -0.0029(15) 0.0000(17) -0.0032(16)
C7 0.022(2) 0.0097(19) 0.0110(19) -0.0047(15) -0.0003(17) -0.0021(16)
C8 0.019(2) 0.0114(19) 0.015(2) -0.0038(15) 0.0017(17) -0.0056(16)
C9 0.023(2) 0.016(2) 0.010(2) -0.0021(16) 0.0005(17) -0.0075(17)
C10 0.018(2) 0.015(2) 0.0091(19) -0.0061(15) 0.0007(16) -0.0010(16)
C11 0.020(2) 0.019(2) 0.014(2) -0.0034(16) 0.0046(18) -0.0053(18)
C12 0.024(2) 0.022(2) 0.014(2) -0.0037(17) 0.0023(18) -0.0073(18)
C13 0.025(2) 0.015(2) 0.013(2) -0.0018(16) -0.0036(18) -0.0060(17)
C14 0.015(2) 0.015(2) 0.0116(19) -0.0038(15) 0.0030(16) -0.0037(16)
C15 0.016(2) 0.017(2) 0.015(2) -0.0041(16) 0.0025(17) -0.0055(17)
C16 0.026(2) 0.019(2) 0.010(2) -0.0054(16) -0.0005(18) -0.0055(18)
C17 0.025(2) 0.016(2) 0.010(2) -0.0046(16) -0.0003(17) -0.0030(18)
C18 0.020(2) 0.029(2) 0.020(2) -0.0063(18) -0.0031(18) -0.0073(19)
C19 0.017(2) 0.0110(19) 0.016(2) -0.0028(15) 0.0015(17) -0.0033(16)
C20 0.026(2) 0.020(2) 0.010(2) -0.0037(16) 0.0010(18) -0.0052(18)
C21 0.022(2) 0.017(2) 0.0095(19) -0.0004(16) -0.0001(17) -0.0032(17)
C22 0.017(2) 0.020(2) 0.0089(19) -0.0056(16) -0.0013(17) -0.0023(17)
C23 0.023(2) 0.020(2) 0.015(2) -0.0028(17) -0.0004(18) -0.0075(18)
C24 0.020(2) 0.018(2) 0.013(2) -0.0057(16) 0.0026(18) -0.0034(17)
C25 0.024(2) 0.022(2) 0.016(2) 0.0012(17) -0.0068(18) 0.0012(19)
C26 0.016(2) 0.036(2) 0.019(2) -0.0045(19) -0.0002(18) -0.0077(19)
C27 0.018(2) 0.020(2) 0.016(2) -0.0028(16) 0.0004(18) -0.0060(17)
C28 0.022(2) 0.024(2) 0.015(2) -0.0027(17) -0.0008(18) -0.0092(19)
C29 0.028(2) 0.019(2) 0.018(2) 0.0000(17) 0.0021(19) -0.0069(19)
C30 0.019(2) 0.025(2) 0.015(2) -0.0051(17) -0.0004(18) 0.0012(18)
C31 0.029(2) 0.023(2) 0.021(2) -0.0070(18) 0.000(2) -0.009(2)
C32 0.026(2) 0.020(2) 0.024(2) -0.0075(18) 0.000(2) -0.0045(19)
C33 0.032(2) 0.022(2) 0.015(2) 0.0004(17) 0.0005(19) -0.009(2)
C34 0.020(2) 0.024(2) 0.017(2) -0.0028(18) 0.0029(19) -0.0062(19)
C35 0.036(3) 0.020(2) 0.024(2) -0.0082(19) -0.001(2) 0.000(2)
C36 0.043(3) 0.029(3) 0.022(2) -0.0057(19) -0.002(2) -0.002(2)
C37 0.035(3) 0.039(3) 0.026(3) -0.006(2) 0.002(2) -0.014(2)
C38 0.038(3) 0.040(3) 0.036(3) -0.008(2) -0.001(2) -0.014(2)
C39 0.026(2) 0.030(3) 0.034(3) -0.005(2) -0.008(2) -0.005(2)
C40 0.047(3) 0.034(3) 0.035(3) -0.003(2) 0.011(2) -0.005(2)
C41 0.036(3) 0.035(3) 0.041(3) -0.008(2) -0.009(2) -0.010(2)
C42 0.057(3) 0.037(3) 0.029(3) -0.001(2) -0.010(3) -0.003(2)
C43 0.049(3) 0.042(3) 0.069(4) -0.021(3) 0.028(3) -0.024(3)
C44 0.040(3) 0.025(2) 0.025(2) -0.0052(19) -0.007(2) -0.005(2)
C46 0.074(4) 0.031(3) 0.029(3) -0.003(2) -0.005(3) -0.010(3)
C47 0.094(4) 0.029(3) 0.025(3) -0.004(2) -0.015(3) 0.003(3)
C50 0.070(4) 0.088(4) 0.096(4) -0.059(3) 0.032(3) -0.058(3)
C4A 0.036(4) 0.022(4) 0.026(4) 0.002(3) -0.006(4) -0.006(3)
C5A 0.031(5) 0.023(4) 0.030(5) -0.004(4) -0.007(4) 0.001(4)
C6A 0.045(4) 0.031(4) 0.037(4) -0.003(3) -0.011(3) -0.015(3)
C7A 0.046(5) 0.035(5) 0.032(5) -0.010(4) 0.000(4) -0.018(4)
C8A 0.043(5) 0.038(5) 0.043(5) -0.006(4) 0.001(4) 0.000(4)
C9A 0.051(5) 0.034(5) 0.039(5) -0.014(4) -0.007(4) -0.020(5)
C4B 0.035(5) 0.026(4) 0.022(4) -0.003(4) -0.003(4) -0.014(4)
C5B 0.029(5) 0.021(4) 0.031(5) -0.006(4) -0.007(4) -0.005(4)
C6B 0.032(5) 0.021(5) 0.027(5) -0.002(4) -0.005(4) -0.007(4)
C7B 0.039(5) 0.027(6) 0.024(5) 0.003(5) -0.005(5) -0.019(4)
C8B 0.035(6) 0.036(5) 0.040(6) -0.005(5) -0.008(5) -0.003(5)
C9B 0.044(5) 0.036(6) 0.027(5) -0.010(5) 0.001(4) -0.030(5)
O1 0.0273(15) 0.0099(14) 0.0287(16) -0.0004(11) -0.0087(13) -0.0043(12)
O2 0.0191(14) 0.0157(14) 0.0235(15) -0.0091(11) 0.0005(12) -0.0001(12)
O3 0.0259(16) 0.0150(15) 0.0209(15) -0.0045(11) 0.0022(13) -0.0058(12)
O4 0.0204(15) 0.0156(14) 0.0161(15) 0.0014(11) 0.0019(12) -0.0057(12)
Si1 0.0245(7) 0.0157(6) 0.0198(7) -0.0068(5) 0.0000(6) -0.0017(5)
Si2 0.0227(7) 0.0173(6) 0.0155(6) -0.0021(5) 0.0013(5) -0.0067(5)
Si3 0.0380(8) 0.0220(7) 0.0218(7) -0.0083(5) 0.0045(6) -0.0128(6)
Si4A 0.0268(15) 0.0154(12) 0.0201(15) -0.0023(10) -0.0029(11) -0.0027(11)
Si4B 0.0244(19) 0.0192(16) 0.0195(18) -0.0039(13) -0.0038(14) -0.0039(14)

loop_
_atom_type_symbol
_atom_type_description
_atom_type_scat_dispersion_real
_atom_type_scat_dispersion_imag
_atom_type_scat_source
C C 0.0033 0.0016 'International Tables Vol C Tables 4.2.6.8 and 6.1.1.4'
H H 0.0000 0.0000 'International Tables Vol C Tables 4.2.6.8 and 6.1.1.4'
O O 0.0106 0.0060 'International Tables Vol C Tables 4.2.6.8 and 6.1.1.4'
Si Si 0.0817 0.0704 'International Tables Vol C Tables 4.2.6.8 and 6.1.1.4'

loop_
_geom_angle_atom_site_label_1
_geom_angle_atom_site_label_2
_geom_angle_atom_site_label_3
_geom_angle
C19 C4 C8 117.9(4)
C19 C4 C10 120.9(3)
C8 C4 C10 121.2(3)
C7 C5 C8 121.2(3)
C7 C5 C15 120.6(4)
C8 C5 C15 118.2(3)
C19 C6 C7 120.0(3)
C19 C6 C13 119.4(3)
C7 C6 C13 120.6(4)
C5 C7 C6 118.8(4)
C5 C7 C14 121.1(3)
C6 C7 C14 120.0(3)
C5 C8 C4 120.3(3)
C5 C8 C9 119.6(3)
C4 C8 C9 120.0(4)
C16 C9 C8 119.9(4)
C16 C9 H9A 120.0
C8 C9 H9A 120.0
C17 C10 C22 117.1(4)
C17 C10 C4 123.5(4)
C22 C10 C4 119.3(3)
C27 C11 C20 121.3(4)
C27 C11 H11A 119.3
C20 C11 H11A 119.3
C15 C12 C16 121.2(4)
C15 C12 H12A 119.4
C16 C12 H12A 119.4
C20 C13 C6 120.0(4)
C20 C13 H13A 120.0
C6 C13 H13A 120.0
C21 C14 C24 116.7(4)
C21 C14 C7 122.9(3)
C24 C14 C7 120.4(3)
C12 C15 C5 120.3(4)
C12 C15 H15A 119.9
C5 C15 H15A 119.9
C9 C16 C12 120.8(4)
C9 C16 H16A 119.6
C12 C16 H16A 119.6
C10 C17 C25 123.7(4)
C10 C17 O3 117.7(4)
C25 C17 O3 118.6(3)
C23 C18 C25 120.1(4)
C23 C18 H18A 119.9
C25 C18 H18A 119.9
C4 C19 C6 121.6(3)
C4 C19 C27 119.8(4)
C6 C19 C27 118.6(3)
C13 C20 C11 120.7(4)
C13 C20 H20A 119.6
C11 C20 H20A 119.6
C28 C21 O1 121.1(4)
C28 C21 C14 122.4(4)
O1 C21 C14 116.4(4)
O4 C22 C23 122.8(4)
O4 C22 C10 117.2(3)
C23 C22 C10 120.1(4)
C18 C23 C22 120.8(4)
C18 C23 H23A 119.6
C22 C23 H23A 119.6
C30 C24 O2 122.6(4)
C30 C24 C14 121.2(4)
O2 C24 C14 116.1(4)
C17 C25 C18 118.2(4)
C17 C25 H25A 120.9
C18 C25 H25A 120.9
C30 C26 C28 120.5(4)
C30 C26 H26A 119.8
C28 C26 H26A 119.8
C11 C27 C19 120.0(4)
C11 C27 H27A 120.0
C19 C27 H27A 120.0
C21 C28 C26 119.2(4)
C21 C28 H28A 120.4
C26 C28 H28A 120.4
C39 C29 Si2 115.6(3)
C39 C29 H29A 108.4
Si2 C29 H29A 108.4
C39 C29 H29B 108.4
Si2 C29 H29B 108.4
H29A C29 H29B 107.4
C24 C30 C26 120.0(4)
C24 C30 H30A 120.0
C26 C30 H30A 120.0
C41 C31 Si1 115.7(3)
C41 C31 H31A 108.3
Si1 C31 H31A 108.3
C41 C31 H31B 108.3
Si1 C31 H31B 108.3
H31A C31 H31B 107.4
C38 C32 Si1 116.7(3)
C38 C32 H32A 108.1
Si1 C32 H32A 108.1
C38 C32 H32B 108.1
Si1 C32 H32B 108.1
H32A C32 H32B 107.3
C44 C33 Si2 116.2(3)
C44 C33 H33A 108.2
Si2 C33 H33A 108.2
C44 C33 H33B 108.2
Si2 C33 H33B 108.2
H33A C33 H33B 107.4
C37 C34 Si2 114.0(3)
C37 C34 H34A 108.8
Si2 C34 H34A 108.8
C37 C34 H34B 108.8
Si2 C34 H34B 108.8
H34A C34 H34B 107.7
C42 C35 Si1 117.3(3)
C42 C35 H35A 108.0
Si1 C35 H35A 108.0
C42 C35 H35B 108.0
Si1 C35 H35B 108.0
H35A C35 H35B 107.2
C40 C36 Si3 116.2(3)
C40 C36 H36A 108.2
Si3 C36 H36A 108.2
C40 C36 H36B 108.2
Si3 C36 H36B 108.2
H36A C36 H36B 107.4
C34 C37 H37A 109.5
C34 C37 H37B 109.5
H37A C37 H37B 109.5
C34 C37 H37C 109.5
H37A C37 H37C 109.5
H37B C37 H37C 109.5
C32 C38 H38A 109.5
C32 C38 H38B 109.5
H38A C38 H38B 109.5
C32 C38 H38C 109.5
H38A C38 H38C 109.5
H38B C38 H38C 109.5
C29 C39 H39A 109.5
C29 C39 H39B 109.5
H39A C39 H39B 109.5
C29 C39 H39C 109.5
H39A C39 H39C 109.5
H39B C39 H39C 109.5
C36 C40 H40A 109.5
C36 C40 H40B 109.5
H40A C40 H40B 109.5
C36 C40 H40C 109.5
H40A C40 H40C 109.5
H40B C40 H40C 109.5
C31 C41 H41A 109.5
C31 C41 H41B 109.5
H41A C41 H41B 109.5
C31 C41 H41C 109.5
H41A C41 H41C 109.5
H41B C41 H41C 109.5
C35 C42 H42A 109.5
C35 C42 H42B 109.5
H42A C42 H42B 109.5
C35 C42 H42C 109.5
H42A C42 H42C 109.5
H42B C42 H42C 109.5
C50 C43 H43A 109.5
C50 C43 H43B 109.5
H43A C43 H43B 109.5
C50 C43 H43C 109.5
H43A C43 H43C 109.5
H43B C43 H43C 109.5
C33 C44 H44A 109.5
C33 C44 H44B 109.5
H44A C44 H44B 109.5
C33 C44 H44C 109.5
H44A C44 H44C 109.5
H44B C44 H44C 109.5
C47 C46 H46A 109.5
C47 C46 H46B 109.5
H46A C46 H46B 109.5
C47 C46 H46C 109.5
H46A C46 H46C 109.5
H46B C46 H46C 109.5
C46 C47 Si3 115.4(3)
C46 C47 H47A 108.4
Si3 C47 H47A 108.4
C46 C47 H47B 108.4
Si3 C47 H47B 108.4
H47A C47 H47B 107.5
C43 C50 Si3 116.8(4)
C43 C50 H50A 108.1
Si3 C50 H50A 108.1
C43 C50 H50B 108.1
Si3 C50 H50B 108.1
H50A C50 H50B 107.3
C7A C4A Si4A 114.9(4)
C7A C4A H4AA 108.5
Si4A C4A H4AA 108.5
C7A C4A H4AB 108.5
Si4A C4A H4AB 108.5
H4AA C4A H4AB 107.5
C8A C5A Si4A 115.2(4)
C8A C5A H5AA 108.5
Si4A C5A H5AA 108.5
C8A C5A H5AB 108.5
Si4A C5A H5AB 108.5
H5AA C5A H5AB 107.5
C9A C6A Si4A 115.5(4)
C9A C6A H6AA 108.4
Si4A C6A H6AA 108.4
C9A C6A H6AB 108.4
Si4A C6A H6AB 108.4
H6AA C6A H6AB 107.5
C4A C7A H7AA 109.5
C4A C7A H7AB 109.5
H7AA C7A H7AB 109.5
C4A C7A H7AC 109.5
H7AA C7A H7AC 109.5
H7AB C7A H7AC 109.5
C5A C8A H8AA 109.5
C5A C8A H8AB 109.5
H8AA C8A H8AB 109.5
C5A C8A H8AC 109.5
H8AA C8A H8AC 109.5
H8AB C8A H8AC 109.5
C6A C9A H9AA 109.5
C6A C9A H9AB 109.5
H9AA C9A H9AB 109.5
C6A C9A H9AC 109.5
H9AA C9A H9AC 109.5
H9AB C9A H9AC 109.5
C7B C4B Si4B 114.9(4)
C7B C4B H4BA 108.5
Si4B C4B H4BA 108.5
C7B C4B H4BB 108.5
Si4B C4B H4BB 108.5
H4BA C4B H4BB 107.5
C8B C5B Si4B 114.8(4)
C8B C5B H5BA 108.6
Si4B C5B H5BA 108.6
C8B C5B H5BB 108.6
Si4B C5B H5BB 108.6
H5BA C5B H5BB 107.5
C9B C6B Si4B 114.7(4)
C9B C6B H6BA 108.6
Si4B C6B H6BA 108.6
C9B C6B H6BB 108.6
Si4B C6B H6BB 108.6
H6BA C6B H6BB 107.6
C4B C7B H7BA 109.5
C4B C7B H7BB 109.5
H7BA C7B H7BB 109.5
C4B C7B H7BC 109.5
H7BA C7B H7BC 109.5
H7BB C7B H7BC 109.5
C5B C8B H8BA 109.5
C5B C8B H8BB 109.5
H8BA C8B H8BB 109.5
C5B C8B H8BC 109.5
H8BA C8B H8BC 109.5
H8BB C8B H8BC 109.5
C6B C9B H9BA 109.5
C6B C9B H9BB 109.5
H9BA C9B H9BB 109.5
C6B C9B H9BC 109.5
H9BA C9B H9BC 109.5
H9BB C9B H9BC 109.5
C21 O1 Si4A 133.9(2)
C21 O1 Si4B 122.2(3)
Si4A O1 Si4B 28.22(11)
C24 O2 Si1 133.9(2)
C17 O3 Si3 135.9(2)
C22 O4 Si2 131.9(2)
O2 Si1 C35 112.35(17)
O2 Si1 C32 110.93(16)
C35 Si1 C32 110.03(19)
O2 Si1 C31 102.75(17)
C35 Si1 C31 110.3(2)
C32 Si1 C31 110.30(19)
O4 Si2 C29 103.90(16)
O4 Si2 C33 111.48(16)
C29 Si2 C33 110.12(19)
O4 Si2 C34 109.50(16)
C29 Si2 C34 111.78(19)
C33 Si2 C34 109.95(19)
O3 Si3 C47 107.6(2)
O3 Si3 C50 103.15(19)
C47 Si3 C50 112.8(3)
O3 Si3 C36 111.53(17)
C47 Si3 C36 111.3(2)
C50 Si3 C36 110.2(3)
O1 Si4A C5A 106.1(3)
O1 Si4A C6A 110.7(3)
C5A Si4A C6A 111.2(2)
O1 Si4A C4A 107.2(3)
C5A Si4A C4A 111.1(2)
C6A Si4A C4A 110.3(2)
O1 Si4B C4B 113.6(3)
O1 Si4B C6B 107.9(3)
C4B Si4B C6B 111.5(2)
O1 Si4B C5B 101.1(3)
C4B Si4B C5B 111.3(2)
C6B Si4B C5B 111.1(2)

loop_
_geom_bond_atom_site_label_1
_geom_bond_atom_site_label_2
_geom_bond_distance
C4 C19 1.403(5)
C4 C8 1.430(5)
C4 C10 1.484(5)
C5 C7 1.398(5)
C5 C8 1.407(5)
C5 C15 1.447(5)
C6 C19 1.410(5)
C6 C7 1.418(5)
C6 C13 1.429(5)
C7 C14 1.481(5)
C8 C9 1.439(5)
C9 C16 1.360(5)
C9 H9A 0.9500
C10 C17 1.365(5)
C10 C22 1.418(5)
C11 C27 1.354(5)
C11 C20 1.401(5)
C11 H11A 0.9500
C12 C15 1.358(5)
C12 C16 1.401(6)
C12 H12A 0.9500
C13 C20 1.370(5)
C13 H13A 0.9500
C14 C21 1.394(5)
C14 C24 1.410(5)
C15 H15A 0.9500
C16 H16A 0.9500
C17 C25 1.374(6)
C17 O3 1.389(4)
C18 C23 1.373(5)
C18 C25 1.391(5)
C18 H18A 0.9500
C19 C27 1.448(5)
C20 H20A 0.9500
C21 C28 1.367(5)
C21 O1 1.379(4)
C22 O4 1.363(4)
C22 C23 1.375(5)
C23 H23A 0.9500
C24 C30 1.373(5)
C24 O2 1.376(4)
C25 H25A 0.9500
C26 C30 1.375(5)
C26 C28 1.382(5)
C26 H26A 0.9500
C27 H27A 0.9500
C28 H28A 0.9500
C29 C39 1.532(6)
C29 Si2 1.850(4)
C29 H29A 0.9900
C29 H29B 0.9900
C30 H30A 0.9500
C31 C41 1.518(6)
C31 Si1 1.857(4)
C31 H31A 0.9900
C31 H31B 0.9900
C32 C38 1.543(6)
C32 Si1 1.856(4)
C32 H32A 0.9900
C32 H32B 0.9900
C33 C44 1.535(5)
C33 Si2 1.854(4)
C33 H33A 0.9900
C33 H33B 0.9900
C34 C37 1.540(5)
C34 Si2 1.868(4)
C34 H34A 0.9900
C34 H34B 0.9900
C35 C42 1.539(5)
C35 Si1 1.842(4)
C35 H35A 0.9900
C35 H35B 0.9900
C36 C40 1.541(6)
C36 Si3 1.845(4)
C36 H36A 0.9900
C36 H36B 0.9900
C37 H37A 0.9800
C37 H37B 0.9800
C37 H37C 0.9800
C38 H38A 0.9800
C38 H38B 0.9800
C38 H38C 0.9800
C39 H39A 0.9800
C39 H39B 0.9800
C39 H39C 0.9800
C40 H40A 0.9800
C40 H40B 0.9800
C40 H40C 0.9800
C41 H41A 0.9800
C41 H41B 0.9800
C41 H41C 0.9800
C42 H42A 0.9800
C42 H42B 0.9800
C42 H42C 0.9800
C43 C50 1.536(6)
C43 H43A 0.9800
C43 H43B 0.9800
C43 H43C 0.9800
C44 H44A 0.9800
C44 H44B 0.9800
C44 H44C 0.9800
C46 C47 1.541(6)
C46 H46A 0.9800
C46 H46B 0.9800
C46 H46C 0.9800
C47 Si3 1.828(5)
C47 H47A 0.9900
C47 H47B 0.9900
C50 Si3 1.844(5)
C50 H50A 0.9900
C50 H50B 0.9900
C4A C7A 1.515(6)
C4A Si4A 1.868(4)
C4A H4AA 0.9900
C4A H4AB 0.9900
C5A C8A 1.518(6)
C5A Si4A 1.860(5)
C5A H5AA 0.9900
C5A H5AB 0.9900
C6A C9A 1.511(6)
C6A Si4A 1.866(5)
C6A H6AA 0.9900
C6A H6AB 0.9900
C7A H7AA 0.9800
C7A H7AB 0.9800
C7A H7AC 0.9800
C8A H8AA 0.9800
C8A H8AB 0.9800
C8A H8AC 0.9800
C9A H9AA 0.9800
C9A H9AB 0.9800
C9A H9AC 0.9800
C4B C7B 1.520(6)
C4B Si4B 1.860(4)
C4B H4BA 0.9900
C4B H4BB 0.9900
C5B C8B 1.518(6)
C5B Si4B 1.865(5)
C5B H5BA 0.9900
C5B H5BB 0.9900
C6B C9B 1.520(6)
C6B Si4B 1.861(5)
C6B H6BA 0.9900
C6B H6BB 0.9900
C7B H7BA 0.9800
C7B H7BB 0.9800
C7B H7BC 0.9800
C8B H8BA 0.9800
C8B H8BB 0.9800
C8B H8BC 0.9800
C9B H9BA 0.9800
C9B H9BB 0.9800
C9B H9BC 0.9800
O1 Si4A 1.643(3)
O1 Si4B 1.683(4)
O2 Si1 1.659(3)
O3 Si3 1.640(3)
O4 Si2 1.663(3)
